data_4303088
loop_
_publ_author_name
'Treffly B. Ditri'
'Brian J. Fox'
'Curtis E. Moore'
'Arnold L. Rheingold'
'Joshua S. Figueroa'

_publ_section_title
;
Effective Control of Ligation and Geometric Isomerism: Direct Comparison of
Steric Properties Associated with Bis-mesityl and
Bis-diisopropylphenyl m-Terphenyl Isocyanides
;
_journal_name_full 'Inorganic Chemistry'
_journal_page_first 8362
_journal_page_last 8375
_journal_paper_doi 10.1021/ic9010828
_journal_volume 48
_journal_year 2009
_chemical_formula_sum 'C78 H75 Mo N3 O3'
_chemical_formula_weight 1198.35
_chemical_name_common fac-Mo(CO)3(CNArMes2)3
_chemical_name_systematic
; 
 ? 
;
_space_group_IT_number 14
_symmetry_cell_setting monoclinic
_symmetry_space_group_name_Hall '-P 2ybc'
_symmetry_space_group_name_H-M 'P 1 21/c 1'
_atom_sites_solution_hydrogens geom
_atom_sites_solution_primary direct
_atom_sites_solution_secondary difmap
_audit_creation_method SHELXL-97
_cell_angle_alpha 90.00
_cell_angle_beta 103.458(10)
_cell_angle_gamma 90.00
_cell_formula_units_Z 4
_cell_length_a 23.853(19)
_cell_length_b 12.336(9)
_cell_length_c 24.925(19)
_cell_measurement_reflns_used 9015
_cell_measurement_temperature 100(2)
_cell_measurement_theta_max 25.18
_cell_measurement_theta_min 2.36
_cell_volume 7133(9)
_computing_cell_refinement 'Bruker SMART'
_computing_data_collection 'Bruker SMART'
_computing_data_reduction 'Bruker SAINT'
_computing_molecular_graphics 'Bruker SHELXTL'
_computing_publication_material 'Bruker SHELXTL'
_computing_structure_refinement 'SHELXL-97 (Sheldrick, 1997)'
_computing_structure_solution 'SHELXS-97 (Sheldrick, 1990)'
_diffrn_ambient_temperature 100(2)
_diffrn_measured_fraction_theta_full 1.000
_diffrn_measured_fraction_theta_max 1.000
_diffrn_measurement_device_type 'CCD area detector'
_diffrn_measurement_method 'phi and omega scans'
_diffrn_radiation_monochromator graphite
_diffrn_radiation_source 'fine-focus sealed tube'
_diffrn_radiation_type MoK\a
_diffrn_radiation_wavelength 0.71073
_diffrn_reflns_av_R_equivalents 0.0697
_diffrn_reflns_av_sigmaI/netI 0.0390
_diffrn_reflns_limit_h_max 26
_diffrn_reflns_limit_h_min -26
_diffrn_reflns_limit_k_max 13
_diffrn_reflns_limit_k_min -13
_diffrn_reflns_limit_l_max 28
_diffrn_reflns_limit_l_min -28
_diffrn_reflns_number 88314
_diffrn_reflns_theta_full 23.53
_diffrn_reflns_theta_max 23.53
_diffrn_reflns_theta_min 0.88
_exptl_absorpt_coefficient_mu 0.230
_exptl_absorpt_correction_T_max 0.9774
_exptl_absorpt_correction_T_min 0.9555
_exptl_absorpt_correction_type multi-scan
_exptl_absorpt_process_details SADABS
_exptl_crystal_colour Yellow
_exptl_crystal_density_diffrn 1.116
_exptl_crystal_density_meas 0
_exptl_crystal_density_method 'not measured'
_exptl_crystal_description Block
_exptl_crystal_F_000 2520
_exptl_crystal_size_max 0.20
_exptl_crystal_size_mid 0.15
_exptl_crystal_size_min 0.10
_platon_squeeze_details
;
SQUEEZE was employed to account for a severely disordered molecule of methylene 
chloride (CH2Cl2).  A total of 189 electrons in a solvent accessible void of 
799.5 Ang^3 were accounted for.  This corresponds to roughly 4
disordered molecules of CH2Cl2 per unit cell.
;
_refine_diff_density_max 0.452
_refine_diff_density_min -0.575
_refine_diff_density_rms 0.079
_refine_ls_extinction_method none
_refine_ls_goodness_of_fit_ref 1.032
_refine_ls_hydrogen_treatment constr
_refine_ls_matrix_type full
_refine_ls_number_parameters 784
_refine_ls_number_reflns 10578
_refine_ls_number_restraints 0
_refine_ls_restrained_S_all 1.032
_refine_ls_R_factor_all 0.0910
_refine_ls_R_factor_gt 0.0798
_refine_ls_shift/su_max 0.000
_refine_ls_shift/su_mean 0.000
_refine_ls_structure_factor_coef Fsqd
_refine_ls_weighting_details 'calc w=1/[\s^2^(Fo^2^)+(0.0111P)^2^+58.5619P] where P=(Fo^2^+2Fc^2^)/3'
_refine_ls_weighting_scheme calc
_refine_ls_wR_factor_gt 0.1645
_refine_ls_wR_factor_ref 0.1698
_reflns_number_gt 9188
_reflns_number_total 10578
_reflns_threshold_expression >2sigma(I)
_cod_data_source_file ic9010828_si_002_06.cif
_cod_data_source_block jfig188
_cod_depositor_comments
;
The following automatic conversions were performed:
'_symmetry_cell_setting' value 'Monoclinic' changed to 'monoclinic'
according to '/home/saulius/struct/CIF-dictionaries/cif_core.dic'
dictionary named 'cif_core.dic' version 2.4.1 from
2010-06-29.

'_exptl_absorpt_correction_type' value 'Multi-scan' changed
to 'multi-scan' according to
'/home/saulius/struct/CIF-dictionaries/cif_core.dic' dictionary named
'cif_core.dic' version 2.4.1 from 2010-06-29.

Automatic conversion script
Id: cif_fix_enum 1527 2010-12-29 10:47:43Z saulius 
;
_cod_database_code 4303088

loop_
_symmetry_equiv_pos_as_xyz
'x, y, z'
'-x, y+1/2, -z+1/2'
'-x, -y, -z'
'x, -y-1/2, z-1/2'

loop_
_atom_site_label
_atom_site_type_symbol
_atom_site_fract_x
_atom_site_fract_y
_atom_site_fract_z
_atom_site_U_iso_or_equiv
_atom_site_adp_type
_atom_site_occupancy
_atom_site_symmetry_multiplicity
_atom_site_calc_flag
_atom_site_refinement_flags
_atom_site_disorder_assembly
_atom_site_disorder_group
Mo1 Mo 0.17623(2) 0.75516(4) 0.25433(2) 0.02516(14) Uani 1 1 d . . .
O1 O 0.1868(3) 0.8834(5) 0.3666(2) 0.0745(19) Uani 1 1 d . . .
N1 N 0.16276(18) 0.6409(4) 0.13284(19) 0.0259(11) Uani 1 1 d . . .
C1 C 0.1693(2) 0.6760(4) 0.1782(2) 0.0262(13) Uani 1 1 d . . .
O2 O 0.10513(19) 0.9433(4) 0.18134(19) 0.0446(11) Uani 1 1 d . . .
C2 C 0.2525(2) 0.8375(5) 0.2523(2) 0.0265(13) Uani 1 1 d . . .
N2 N 0.2909(2) 0.8988(4) 0.25515(19) 0.0286(11) Uani 1 1 d . . .
O3 O 0.0500(2) 0.6873(4) 0.2624(2) 0.0551(14) Uani 1 1 d . . .
N3 N 0.2370(2) 0.5344(4) 0.31568(19) 0.0296(11) Uani 1 1 d . . .
C3 C 0.2173(2) 0.6164(5) 0.2953(2) 0.0285(14) Uani 1 1 d . . .
C4 C 0.1825(3) 0.8349(6) 0.3260(3) 0.0410(16) Uani 1 1 d . . .
C5 C 0.1321(2) 0.8765(5) 0.2093(2) 0.0299(14) Uani 1 1 d . . .
C6 C 0.0968(3) 0.7028(5) 0.2600(3) 0.0373(15) Uani 1 1 d . . .
C7 C 0.3340(2) 0.3947(5) 0.3058(2) 0.0311(14) Uani 1 1 d . . .
C8 C 0.2037(3) 0.4033(5) 0.3726(2) 0.0330(14) Uani 1 1 d . . .
C9 C 0.1471(2) 0.6170(5) 0.0768(2) 0.0282(13) Uani 1 1 d . . .
C10 C 0.2936(3) 0.5803(5) 0.0731(2) 0.0378(16) Uani 1 1 d . . .
C12 C 0.1557(3) 0.5582(5) 0.4108(3) 0.0383(15) Uani 1 1 d . . .
C13 C 0.2495(2) 0.6576(5) 0.0708(2) 0.0302(14) Uani 1 1 d . . .
C14 C 0.3375(3) 1.0691(5) 0.2429(3) 0.0347(15) Uani 1 1 d . . .
C15 C 0.0476(3) 0.5795(6) 0.0897(2) 0.0375(16) Uani 1 1 d . . .
C16 C 0.2446(2) 0.4336(5) 0.3428(2) 0.0296(14) Uani 1 1 d . . .
C17 C 0.1514(3) 0.4712(5) 0.3732(2) 0.0335(15) Uani 1 1 d . . .
C18 C 0.0899(3) 0.5868(5) 0.0539(2) 0.0382(16) Uani 1 1 d . . .
C19 C 0.0979(3) 0.4423(5) 0.3398(3) 0.0363(15) Uani 1 1 d . . .
C20 C 0.2630(2) 0.7639(5) 0.0894(2) 0.0310(13) Uani 1 1 d . . .
C22 C 0.3816(3) 1.1425(5) 0.2642(3) 0.0399(16) Uani 1 1 d . . .
H22 H 0.3841 1.2081 0.2449 0.048 Uiso 1 1 calc R . .
C23 C 0.2910(3) 0.3655(5) 0.3393(2) 0.0329(14) Uani 1 1 d . . .
C24 C 0.4216(3) 1.1214(6) 0.3128(3) 0.051(2) Uani 1 1 d . . .
H24 H 0.4519 1.1715 0.3258 0.061 Uiso 1 1 calc R . .
C25 C 0.3590(3) 0.4362(5) 0.2191(3) 0.0358(15) Uani 1 1 d . . .
H25 H 0.3476 0.4483 0.1804 0.043 Uiso 1 1 calc R . .
C26 C 0.2176(2) 0.8489(5) 0.0897(2) 0.0342(14) Uani 1 1 d . . .
H26A H 0.1826 0.8309 0.0617 0.051 Uiso 1 1 calc R . .
H26B H 0.2319 0.9199 0.0813 0.051 Uiso 1 1 calc R . .
H26C H 0.2087 0.8510 0.1261 0.051 Uiso 1 1 calc R . .
C27 C 0.2554(2) 0.4057(5) 0.2156(2) 0.0296(13) Uani 1 1 d . . .
H27A H 0.2325 0.3652 0.2367 0.044 Uiso 1 1 calc R . .
H27B H 0.2546 0.3680 0.1808 0.044 Uiso 1 1 calc R . .
H27C H 0.2394 0.4787 0.2078 0.044 Uiso 1 1 calc R . .
C28 C -0.0307(3) 0.6513(6) 0.1250(3) 0.0429(17) Uani 1 1 d . . .
H28 H -0.0574 0.7078 0.1263 0.051 Uiso 1 1 calc R . .
C29 C 0.4176(3) 0.4410(5) 0.2456(3) 0.0411(16) Uani 1 1 d . . .
C30 C 0.1714(3) 0.6059(6) -0.0108(3) 0.0469(18) Uani 1 1 d . . .
H30 H 0.1986 0.6111 -0.0331 0.056 Uiso 1 1 calc R . .
C31 C 0.3207(3) 0.7922(6) 0.1087(3) 0.0420(17) Uani 1 1 d . . .
H31 H 0.3300 0.8640 0.1215 0.050 Uiso 1 1 calc R . .
C32 C -0.0307(3) 0.5595(6) 0.1571(3) 0.0429(17) Uani 1 1 d . . .
C33 C 0.0077(3) 0.6627(6) 0.0908(3) 0.0425(17) Uani 1 1 d . . .
C34 C 0.0081(3) 0.4783(6) 0.1552(3) 0.0429(17) Uani 1 1 d . . .
H34 H 0.0078 0.4147 0.1766 0.052 Uiso 1 1 calc R . .
C35 C 0.3647(3) 0.7189(6) 0.1098(3) 0.0487(19) Uani 1 1 d . . .
C36 C 0.2936(3) 1.0947(5) 0.1906(3) 0.0373(15) Uani 1 1 d . . .
C37 C 0.1890(3) 0.6250(5) 0.0458(2) 0.0349(15) Uani 1 1 d . . .
C38 C 0.3938(3) 0.3969(5) 0.3331(3) 0.0378(15) Uani 1 1 d . . .
C39 C 0.2357(3) 1.1156(5) 0.1909(3) 0.0352(15) Uani 1 1 d . . .
C40 C 0.0489(3) 0.4982(6) 0.3460(3) 0.0460(18) Uani 1 1 d . . .
H40 H 0.0124 0.4785 0.3236 0.055 Uiso 1 1 calc R . .
C41 C 0.3848(3) 0.6685(6) 0.3854(3) 0.0496(19) Uani 1 1 d . . .
H41 H 0.3982 0.5987 0.3780 0.060 Uiso 1 1 calc R . .
C42 C 0.3685(3) 0.8558(5) 0.3595(3) 0.0396(16) Uani 1 1 d . . .
C43 C 0.0483(2) 0.4870(6) 0.1224(2) 0.0367(15) Uani 1 1 d . . .
C44 C 0.3455(3) 0.8713(6) 0.4056(3) 0.055(2) Uani 1 1 d . . .
C45 C 0.2151(3) 1.1161(5) 0.2442(3) 0.0342(14) Uani 1 1 d . . .
H45A H 0.1776 1.1523 0.2380 0.051 Uiso 1 1 calc R . .
H45B H 0.2431 1.1550 0.2728 0.051 Uiso 1 1 calc R . .
H45C H 0.2114 1.0413 0.2562 0.051 Uiso 1 1 calc R . .
C46 C 0.0740(3) 0.5712(6) -0.0028(3) 0.054(2) Uani 1 1 d . . .
H46 H 0.0350 0.5547 -0.0200 0.065 Uiso 1 1 calc R . .
C47 C 0.4334(3) 0.4212(5) 0.3014(3) 0.0432(17) Uani 1 1 d . . .
H47 H 0.4732 0.4241 0.3192 0.052 Uiso 1 1 calc R . .
C48 C 0.2135(3) 0.5935(6) 0.4457(3) 0.0527(19) Uani 1 1 d . . .
H48A H 0.2082 0.6562 0.4681 0.079 Uiso 1 1 calc R . .
H48B H 0.2391 0.6134 0.4216 0.079 Uiso 1 1 calc R . .
H48C H 0.2307 0.5338 0.4699 0.079 Uiso 1 1 calc R . .
C49 C 0.2100(3) 0.3040(5) 0.3992(3) 0.0451(18) Uani 1 1 d . . .
H49 H 0.1829 0.2820 0.4195 0.054 Uiso 1 1 calc R . .
C50 C 0.3504(3) 0.6133(6) 0.0919(3) 0.0492(19) Uani 1 1 d . . .
H50 H 0.3804 0.5623 0.0927 0.059 Uiso 1 1 calc R . .
C51 C 0.0519(3) 0.5818(6) 0.3839(3) 0.0468(18) Uani 1 1 d . . .
C52 C 0.3113(3) 1.1047(6) 0.1402(3) 0.0500(19) Uani 1 1 d . . .
C53 C 0.3745(3) 0.9524(5) 0.3244(3) 0.0401(16) Uani 1 1 d . . .
C54 C 0.1957(3) 1.1410(5) 0.1421(3) 0.0435(17) Uani 1 1 d . . .
H54 H 0.1566 1.1528 0.1432 0.052 Uiso 1 1 calc R . .
C55 C 0.4159(3) 0.3728(6) 0.3936(3) 0.055(2) Uani 1 1 d . . .
H55A H 0.4215 0.2944 0.3988 0.083 Uiso 1 1 calc R . .
H55B H 0.3879 0.3981 0.4139 0.083 Uiso 1 1 calc R . .
H55C H 0.4527 0.4100 0.4073 0.083 Uiso 1 1 calc R . .
C56 C 0.4179(3) 1.0277(6) 0.3429(3) 0.053(2) Uani 1 1 d . . .
H56 H 0.4455 1.0152 0.3765 0.063 Uiso 1 1 calc R . .
C57 C 0.3863(3) 0.7517(6) 0.3481(3) 0.0453(17) Uani 1 1 d . . .
C58 C 0.1051(3) 0.6116(5) 0.4148(3) 0.0430(17) Uani 1 1 d . . .
H58 H 0.1076 0.6704 0.4398 0.052 Uiso 1 1 calc R . .
C59 C 0.2796(3) 0.4632(6) 0.0566(3) 0.055(2) Uani 1 1 d . . .
H59A H 0.2620 0.4595 0.0170 0.082 Uiso 1 1 calc R . .
H59B H 0.2528 0.4342 0.0773 0.082 Uiso 1 1 calc R . .
H59C H 0.3152 0.4203 0.0648 0.082 Uiso 1 1 calc R . .
C60 C 0.4621(3) 0.4688(7) 0.2130(4) 0.066(2) Uani 1 1 d . . .
H60A H 0.4624 0.5473 0.2072 0.099 Uiso 1 1 calc R . .
H60B H 0.4522 0.4318 0.1772 0.099 Uiso 1 1 calc R . .
H60C H 0.5003 0.4451 0.2335 0.099 Uiso 1 1 calc R . .
C61 C 0.1147(3) 0.5795(7) -0.0349(3) 0.058(2) Uani 1 1 d . . .
H61 H 0.1034 0.5668 -0.0735 0.069 Uiso 1 1 calc R . .
C62 C 0.2949(3) 0.2662(5) 0.3667(3) 0.0430(17) Uani 1 1 d . . .
H62 H 0.3255 0.2181 0.3650 0.052 Uiso 1 1 calc R . .
C63 C 0.2116(4) 1.1496(6) 0.0912(3) 0.056(2) Uani 1 1 d . . .
C64 C 0.0926(3) 0.3575(6) 0.2943(3) 0.0493(18) Uani 1 1 d . . .
H64A H 0.1049 0.3892 0.2628 0.074 Uiso 1 1 calc R . .
H64B H 0.0524 0.3338 0.2825 0.074 Uiso 1 1 calc R . .
H64C H 0.1171 0.2952 0.3083 0.074 Uiso 1 1 calc R . .
C65 C 0.2555(3) 0.2364(6) 0.3962(3) 0.0518(19) Uani 1 1 d . . .
H65 H 0.2594 0.1686 0.4148 0.062 Uiso 1 1 calc R . .
C66 C -0.0020(3) 0.6407(7) 0.3892(4) 0.067(2) Uani 1 1 d . . .
H66A H -0.0264 0.6545 0.3524 0.101 Uiso 1 1 calc R . .
H66B H 0.0086 0.7097 0.4083 0.101 Uiso 1 1 calc R . .
H66C H -0.0232 0.5960 0.4103 0.101 Uiso 1 1 calc R . .
C67 C 0.0908(3) 0.3945(6) 0.1224(3) 0.054(2) Uani 1 1 d . . .
H67A H 0.0856 0.3658 0.0849 0.081 Uiso 1 1 calc R . .
H67B H 0.0837 0.3367 0.1470 0.081 Uiso 1 1 calc R . .
H67C H 0.1303 0.4214 0.1353 0.081 Uiso 1 1 calc R . .
C68 C 0.3446(3) 0.7850(7) 0.4420(3) 0.062(2) Uani 1 1 d . . .
H68 H 0.3298 0.7969 0.4737 0.074 Uiso 1 1 calc R . .
C69 C 0.0081(4) 0.7664(7) 0.0577(3) 0.064(2) Uani 1 1 d . . .
H69A H -0.0222 0.8153 0.0639 0.096 Uiso 1 1 calc R . .
H69B H 0.0011 0.7488 0.0184 0.096 Uiso 1 1 calc R . .
H69C H 0.0457 0.8020 0.0696 0.096 Uiso 1 1 calc R . .
C70 C 0.3646(3) 0.6829(6) 0.4329(3) 0.0521(19) Uani 1 1 d . . .
C71 C 0.2695(4) 1.1325(6) 0.0922(3) 0.060(2) Uani 1 1 d . . .
H71 H 0.2815 1.1398 0.0586 0.072 Uiso 1 1 calc R . .
C72 C -0.0723(3) 0.5498(7) 0.1949(3) 0.055(2) Uani 1 1 d . . .
H72A H -0.0764 0.4734 0.2040 0.083 Uiso 1 1 calc R . .
H72B H -0.1100 0.5789 0.1761 0.083 Uiso 1 1 calc R . .
H72C H -0.0573 0.5909 0.2289 0.083 Uiso 1 1 calc R . .
C73 C 0.3221(4) 0.9816(7) 0.4178(3) 0.082(3) Uani 1 1 d . . .
H73A H 0.3528 1.0360 0.4222 0.123 Uiso 1 1 calc R . .
H73B H 0.3084 0.9771 0.4519 0.123 Uiso 1 1 calc R . .
H73C H 0.2901 1.0024 0.3872 0.123 Uiso 1 1 calc R . .
C74 C 0.3658(4) 0.5916(7) 0.4742(3) 0.064(2) Uani 1 1 d . . .
H74A H 0.3513 0.6184 0.5054 0.097 Uiso 1 1 calc R . .
H74B H 0.4055 0.5660 0.4876 0.097 Uiso 1 1 calc R . .
H74C H 0.3415 0.5317 0.4564 0.097 Uiso 1 1 calc R . .
C75 C 0.3741(3) 1.0834(7) 0.1385(4) 0.071(3) Uani 1 1 d . . .
H75A H 0.3973 1.1481 0.1511 0.107 Uiso 1 1 calc R . .
H75B H 0.3762 1.0662 0.1007 0.107 Uiso 1 1 calc R . .
H75C H 0.3890 1.0222 0.1627 0.107 Uiso 1 1 calc R . .
C76 C 0.4079(4) 0.7313(6) 0.2959(4) 0.065(2) Uani 1 1 d . . .
H76A H 0.4435 0.7724 0.2977 0.097 Uiso 1 1 calc R . .
H76B H 0.3785 0.7545 0.2635 0.097 Uiso 1 1 calc R . .
H76C H 0.4156 0.6537 0.2928 0.097 Uiso 1 1 calc R . .
C77 C 0.1684(4) 1.1771(7) 0.0393(3) 0.080(3) Uani 1 1 d . . .
H77A H 0.1692 1.1216 0.0113 0.121 Uiso 1 1 calc R . .
H77B H 0.1778 1.2478 0.0257 0.121 Uiso 1 1 calc R . .
H77C H 0.1298 1.1801 0.0467 0.121 Uiso 1 1 calc R . .
C78 C 0.4276(3) 0.7542(8) 0.1292(4) 0.082(3) Uani 1 1 d . . .
H78A H 0.4349 0.8161 0.1072 0.123 Uiso 1 1 calc R . .
H78B H 0.4530 0.6940 0.1248 0.123 Uiso 1 1 calc R . .
H78C H 0.4354 0.7752 0.1682 0.123 Uiso 1 1 calc R . .
C98 C 0.3346(2) 0.9744(5) 0.2736(3) 0.0329(14) Uani 1 1 d . . .
C99 C 0.3167(2) 0.4137(5) 0.2487(3) 0.0317(14) Uani 1 1 d . . .

loop_
_atom_site_aniso_label
_atom_site_aniso_U_11
_atom_site_aniso_U_22
_atom_site_aniso_U_33
_atom_site_aniso_U_23
_atom_site_aniso_U_13
_atom_site_aniso_U_12
Mo1 0.0263(3) 0.0280(3) 0.0247(3) 0.0016(2) 0.01318(19) 0.0030(2)
O1 0.118(5) 0.080(4) 0.028(3) -0.005(3) 0.021(3) 0.048(4)
N1 0.019(2) 0.036(3) 0.023(3) 0.001(2) 0.004(2) -0.006(2)
C1 0.018(3) 0.024(3) 0.037(4) 0.005(3) 0.006(3) -0.003(2)
O2 0.038(3) 0.050(3) 0.046(3) 0.014(2) 0.009(2) 0.014(2)
C2 0.029(3) 0.032(3) 0.018(3) 0.002(2) 0.004(2) 0.010(3)
N2 0.025(3) 0.032(3) 0.029(3) -0.005(2) 0.008(2) 0.001(2)
O3 0.034(3) 0.064(3) 0.075(4) 0.014(3) 0.029(3) 0.001(2)
N3 0.035(3) 0.030(3) 0.027(3) -0.003(2) 0.014(2) 0.006(2)
C3 0.024(3) 0.038(4) 0.028(3) -0.009(3) 0.014(3) 0.000(3)
C4 0.051(4) 0.043(4) 0.032(4) 0.006(3) 0.015(3) 0.021(3)
C5 0.028(3) 0.038(4) 0.028(3) 0.000(3) 0.015(3) -0.004(3)
C6 0.035(4) 0.037(4) 0.045(4) 0.009(3) 0.018(3) 0.002(3)
C7 0.033(3) 0.030(3) 0.033(3) -0.001(3) 0.013(3) 0.009(3)
C8 0.044(4) 0.029(3) 0.031(3) 0.006(3) 0.018(3) 0.015(3)
C9 0.031(3) 0.034(3) 0.019(3) 0.002(3) 0.005(2) -0.009(3)
C10 0.046(4) 0.049(4) 0.024(3) 0.007(3) 0.019(3) 0.001(3)
C12 0.049(4) 0.034(4) 0.036(4) 0.001(3) 0.018(3) 0.011(3)
C13 0.025(3) 0.044(4) 0.026(3) 0.003(3) 0.015(3) -0.003(3)
C14 0.033(3) 0.033(4) 0.045(4) -0.008(3) 0.023(3) -0.002(3)
C15 0.035(4) 0.049(4) 0.027(3) 0.002(3) 0.003(3) -0.020(3)
C16 0.035(3) 0.029(3) 0.027(3) 0.002(3) 0.012(3) 0.007(3)
C17 0.042(4) 0.032(3) 0.033(3) 0.004(3) 0.022(3) 0.012(3)
C18 0.038(4) 0.049(4) 0.027(3) -0.002(3) 0.007(3) -0.019(3)
C19 0.042(4) 0.035(4) 0.039(4) -0.003(3) 0.022(3) -0.003(3)
C20 0.031(3) 0.036(4) 0.026(3) 0.004(3) 0.007(2) -0.003(3)
C22 0.027(3) 0.029(3) 0.067(5) -0.012(3) 0.018(3) -0.005(3)
C23 0.035(3) 0.038(4) 0.026(3) 0.000(3) 0.007(3) 0.012(3)
C24 0.021(3) 0.043(4) 0.087(6) -0.030(4) 0.011(4) 0.000(3)
C25 0.039(4) 0.038(4) 0.034(4) 0.001(3) 0.016(3) -0.002(3)
C26 0.032(3) 0.036(4) 0.034(3) 0.005(3) 0.005(3) -0.006(3)
C27 0.034(3) 0.030(3) 0.026(3) 0.001(3) 0.011(3) 0.006(3)
C28 0.034(4) 0.048(4) 0.045(4) 0.000(3) 0.008(3) -0.013(3)
C29 0.033(4) 0.030(4) 0.063(5) 0.006(3) 0.018(3) 0.004(3)
C30 0.049(4) 0.064(5) 0.030(4) -0.006(3) 0.016(3) -0.022(4)
C31 0.042(4) 0.044(4) 0.038(4) 0.007(3) 0.005(3) -0.016(3)
C32 0.032(4) 0.061(5) 0.036(4) -0.001(3) 0.010(3) -0.024(3)
C33 0.040(4) 0.052(4) 0.032(4) 0.003(3) 0.002(3) -0.017(3)
C34 0.030(3) 0.055(4) 0.043(4) 0.012(3) 0.008(3) -0.017(3)
C35 0.027(3) 0.067(5) 0.052(4) 0.021(4) 0.009(3) -0.003(3)
C36 0.040(4) 0.026(3) 0.052(4) -0.007(3) 0.024(3) -0.008(3)
C37 0.041(4) 0.037(4) 0.028(3) -0.001(3) 0.011(3) -0.012(3)
C38 0.038(4) 0.032(4) 0.041(4) -0.005(3) 0.005(3) 0.009(3)
C39 0.042(4) 0.030(3) 0.034(4) -0.003(3) 0.009(3) -0.004(3)
C40 0.039(4) 0.050(4) 0.057(5) 0.006(4) 0.027(3) -0.003(3)
C41 0.049(4) 0.045(4) 0.052(5) -0.013(4) 0.005(4) 0.009(3)
C42 0.027(3) 0.041(4) 0.042(4) -0.015(3) -0.010(3) 0.013(3)
C43 0.022(3) 0.054(4) 0.031(3) 0.002(3) 0.000(3) -0.014(3)
C44 0.065(5) 0.055(5) 0.040(4) -0.012(4) 0.003(4) 0.033(4)
C45 0.030(3) 0.032(3) 0.042(4) 0.000(3) 0.010(3) 0.007(3)
C46 0.060(5) 0.076(5) 0.023(4) -0.003(3) 0.003(3) -0.042(4)
C47 0.025(3) 0.032(4) 0.071(5) -0.002(3) 0.009(3) 0.005(3)
C48 0.053(4) 0.059(5) 0.049(4) -0.016(4) 0.019(4) 0.012(4)
C49 0.068(5) 0.036(4) 0.044(4) 0.005(3) 0.038(4) 0.014(3)
C50 0.043(4) 0.063(5) 0.049(4) 0.022(4) 0.026(3) 0.013(4)
C51 0.038(4) 0.050(4) 0.062(5) 0.001(4) 0.032(4) 0.008(3)
C52 0.064(5) 0.038(4) 0.060(5) -0.011(4) 0.038(4) -0.021(4)
C53 0.028(3) 0.039(4) 0.050(4) -0.017(3) 0.005(3) 0.015(3)
C54 0.051(4) 0.038(4) 0.040(4) -0.003(3) 0.009(3) 0.001(3)
C55 0.052(4) 0.061(5) 0.046(4) -0.009(4) -0.004(4) 0.027(4)
C56 0.030(4) 0.045(5) 0.073(5) -0.026(4) -0.007(4) 0.013(3)
C57 0.044(4) 0.038(4) 0.055(4) -0.018(4) 0.013(3) 0.012(3)
C58 0.049(4) 0.039(4) 0.050(4) -0.006(3) 0.030(4) 0.008(3)
C59 0.074(5) 0.051(5) 0.047(4) 0.000(4) 0.029(4) 0.010(4)
C60 0.041(4) 0.067(5) 0.098(7) 0.025(5) 0.035(4) 0.007(4)
C61 0.075(5) 0.078(6) 0.022(4) -0.007(4) 0.017(4) -0.034(5)
C62 0.055(4) 0.030(4) 0.047(4) 0.004(3) 0.019(3) 0.021(3)
C63 0.082(6) 0.037(4) 0.048(5) -0.005(3) 0.015(4) -0.003(4)
C64 0.053(4) 0.053(5) 0.048(4) -0.013(4) 0.023(4) -0.008(4)
C65 0.077(5) 0.036(4) 0.051(4) 0.011(3) 0.034(4) 0.020(4)
C66 0.054(5) 0.062(5) 0.095(7) -0.006(5) 0.037(5) 0.013(4)
C67 0.042(4) 0.066(5) 0.057(5) 0.018(4) 0.017(4) -0.011(4)
C68 0.071(5) 0.078(6) 0.034(4) -0.010(4) 0.009(4) 0.036(5)
C69 0.083(6) 0.060(5) 0.047(4) 0.013(4) 0.014(4) -0.003(5)
C70 0.056(5) 0.051(5) 0.045(4) -0.011(4) 0.003(4) 0.020(4)
C71 0.105(7) 0.044(5) 0.040(4) -0.007(4) 0.036(5) -0.020(5)
C72 0.043(4) 0.066(5) 0.061(5) 0.002(4) 0.023(4) -0.015(4)
C73 0.123(8) 0.071(6) 0.050(5) -0.004(4) 0.020(5) 0.064(6)
C74 0.073(6) 0.056(5) 0.059(5) -0.010(4) 0.006(4) 0.021(4)
C75 0.067(5) 0.074(6) 0.094(7) -0.038(5) 0.062(5) -0.031(5)
C76 0.076(5) 0.037(4) 0.094(6) -0.005(4) 0.047(5) 0.011(4)
C77 0.129(9) 0.067(6) 0.038(5) 0.006(4) 0.007(5) 0.010(6)
C78 0.035(4) 0.096(7) 0.106(7) 0.031(6) 0.002(4) -0.011(5)
C98 0.022(3) 0.035(4) 0.044(4) -0.012(3) 0.010(3) -0.002(3)
C99 0.025(3) 0.030(3) 0.040(4) 0.001(3) 0.008(3) 0.008(3)

loop_
_atom_type_symbol
_atom_type_description
_atom_type_scat_dispersion_real
_atom_type_scat_dispersion_imag
_atom_type_scat_source
C C 0.0033 0.0016 'International Tables Vol C Tables 4.2.6.8 and 6.1.1.4'
H H 0.0000 0.0000 'International Tables Vol C Tables 4.2.6.8 and 6.1.1.4'
N N 0.0061 0.0033 'International Tables Vol C Tables 4.2.6.8 and 6.1.1.4'
O O 0.0106 0.0060 'International Tables Vol C Tables 4.2.6.8 and 6.1.1.4'
Mo Mo -1.6832 0.6857 'International Tables Vol C Tables 4.2.6.8 and 6.1.1.4'

loop_
_geom_angle_atom_site_label_1
_geom_angle_atom_site_label_2
_geom_angle_atom_site_label_3
_geom_angle
_geom_angle_site_symmetry_1
_geom_angle_site_symmetry_3
_geom_angle_publ_flag
C4 Mo1 C5 93.0(2) . . ?
C4 Mo1 C6 88.3(3) . . ?
C5 Mo1 C6 84.3(2) . . ?
C4 Mo1 C2 84.2(2) . . ?
C5 Mo1 C2 88.3(2) . . ?
C6 Mo1 C2 169.2(2) . . ?
C4 Mo1 C1 178.4(2) . . ?
C5 Mo1 C1 85.5(2) . . ?
C6 Mo1 C1 92.1(2) . . ?
C2 Mo1 C1 95.1(2) . . ?
C4 Mo1 C3 92.1(2) . . ?
C5 Mo1 C3 173.9(2) . . ?
C6 Mo1 C3 92.5(2) . . ?
C2 Mo1 C3 95.6(2) . . ?
C1 Mo1 C3 89.4(2) . . ?
C1 N1 C9 168.4(6) . . ?
N1 C1 Mo1 173.1(5) . . ?
N2 C2 Mo1 168.1(5) . . ?
C2 N2 C98 163.9(6) . . ?
C3 N3 C16 163.5(6) . . ?
N3 C3 Mo1 175.0(5) . . ?
O1 C4 Mo1 177.9(7) . . ?
O2 C5 Mo1 176.7(5) . . ?
O3 C6 Mo1 171.0(6) . . ?
C99 C7 C38 120.2(5) . . ?
C99 C7 C23 121.4(5) . . ?
C38 C7 C23 118.3(5) . . ?
C49 C8 C16 118.5(5) . . ?
C49 C8 C17 119.1(5) . . ?
C16 C8 C17 122.3(5) . . ?
N1 C9 C18 118.3(5) . . ?
N1 C9 C37 118.6(5) . . ?
C18 C9 C37 123.1(5) . . ?
C50 C10 C13 118.4(6) . . ?
C50 C10 C59 120.4(6) . . ?
C13 C10 C59 121.2(6) . . ?
C58 C12 C17 118.3(6) . . ?
C58 C12 C48 120.6(6) . . ?
C17 C12 C48 121.1(6) . . ?
C20 C13 C10 120.4(6) . . ?
C20 C13 C37 121.2(5) . . ?
C10 C13 C37 118.3(6) . . ?
C22 C14 C98 117.4(6) . . ?
C22 C14 C36 120.3(6) . . ?
C98 C14 C36 122.2(5) . . ?
C43 C15 C33 120.1(6) . . ?
C43 C15 C18 118.4(6) . . ?
C33 C15 C18 121.5(6) . . ?
C8 C16 N3 117.4(5) . . ?
C8 C16 C23 121.7(5) . . ?
N3 C16 C23 120.9(5) . . ?
C19 C17 C12 120.3(5) . . ?
C19 C17 C8 119.8(6) . . ?
C12 C17 C8 119.7(6) . . ?
C46 C18 C9 117.4(6) . . ?
C46 C18 C15 122.4(6) . . ?
C9 C18 C15 120.1(5) . . ?
C40 C19 C17 118.7(6) . . ?
C40 C19 C64 119.6(6) . . ?
C17 C19 C64 121.5(6) . . ?
C31 C20 C13 118.8(6) . . ?
C31 C20 C26 118.5(6) . . ?
C13 C20 C26 122.7(5) . . ?
C24 C22 C14 121.1(7) . . ?
C62 C23 C16 117.2(6) . . ?
C62 C23 C7 120.2(5) . . ?
C16 C23 C7 122.5(5) . . ?
C22 C24 C56 120.8(6) . . ?
C29 C25 C99 121.2(6) . . ?
C32 C28 C33 121.5(7) . . ?
C47 C29 C25 118.7(6) . . ?
C47 C29 C60 121.3(6) . . ?
C25 C29 C60 120.0(7) . . ?
C61 C30 C37 120.8(6) . . ?
C35 C31 C20 121.8(7) . . ?
C34 C32 C28 119.0(6) . . ?
C34 C32 C72 120.4(6) . . ?
C28 C32 C72 120.6(7) . . ?
C28 C33 C15 118.9(6) . . ?
C28 C33 C69 120.2(7) . . ?
C15 C33 C69 120.9(6) . . ?
C32 C34 C43 121.5(6) . . ?
C31 C35 C50 118.5(6) . . ?
C31 C35 C78 120.3(7) . . ?
C50 C35 C78 121.1(7) . . ?
C39 C36 C52 118.9(7) . . ?
C39 C36 C14 121.3(5) . . ?
C52 C36 C14 119.7(6) . . ?
C30 C37 C9 117.4(6) . . ?
C30 C37 C13 120.3(5) . . ?
C9 C37 C13 122.3(5) . . ?
C47 C38 C7 117.8(6) . . ?
C47 C38 C55 118.9(6) . . ?
C7 C38 C55 123.3(6) . . ?
C54 C39 C36 120.6(6) . . ?
C54 C39 C45 117.8(6) . . ?
C36 C39 C45 121.5(6) . . ?
C51 C40 C19 122.0(7) . . ?
C57 C41 C70 122.8(7) . . ?
C44 C42 C57 119.1(7) . . ?
C44 C42 C53 118.6(6) . . ?
C57 C42 C53 122.3(6) . . ?
C15 C43 C34 118.9(6) . . ?
C15 C43 C67 122.0(6) . . ?
C34 C43 C67 119.1(6) . . ?
C42 C44 C68 119.7(6) . . ?
C42 C44 C73 121.2(7) . . ?
C68 C44 C73 119.1(7) . . ?
C18 C46 C61 120.7(6) . . ?
C29 C47 C38 123.1(6) . . ?
C65 C49 C8 120.5(6) . . ?
C10 C50 C35 122.0(7) . . ?
C58 C51 C40 118.4(6) . . ?
C58 C51 C66 121.1(7) . . ?
C40 C51 C66 120.4(7) . . ?
C71 C52 C36 118.3(7) . . ?
C71 C52 C75 121.5(7) . . ?
C36 C52 C75 120.2(7) . . ?
C56 C53 C98 117.4(7) . . ?
C56 C53 C42 120.1(6) . . ?
C98 C53 C42 122.4(6) . . ?
C39 C54 C63 122.0(7) . . ?
C53 C56 C24 120.8(7) . . ?
C41 C57 C42 119.1(6) . . ?
C41 C57 C76 120.9(6) . . ?
C42 C57 C76 120.1(7) . . ?
C51 C58 C12 122.3(6) . . ?
C30 C61 C46 120.5(6) . . ?
C65 C62 C23 121.4(6) . . ?
C71 C63 C54 116.5(7) . . ?
C71 C63 C77 122.1(8) . . ?
C54 C63 C77 121.5(8) . . ?
C62 C65 C49 120.7(6) . . ?
C70 C68 C44 121.9(7) . . ?
C68 C70 C41 117.2(7) . . ?
C68 C70 C74 121.0(7) . . ?
C41 C70 C74 121.8(6) . . ?
C63 C71 C52 123.7(7) . . ?
N2 C98 C14 120.2(6) . . ?
N2 C98 C53 117.3(6) . . ?
C14 C98 C53 122.4(6) . . ?
C7 C99 C25 119.0(5) . . ?
C7 C99 C27 124.2(5) . . ?
C25 C99 C27 116.7(5) . . ?

loop_
_geom_bond_atom_site_label_1
_geom_bond_atom_site_label_2
_geom_bond_distance
_geom_bond_site_symmetry_2
_geom_bond_publ_flag
Mo1 C4 2.015(7) . ?
Mo1 C5 2.015(7) . ?
Mo1 C6 2.037(6) . ?
Mo1 C2 2.093(6) . ?
Mo1 C1 2.106(6) . ?
Mo1 C3 2.114(7) . ?
O1 C4 1.159(8) . ?
N1 C1 1.186(7) . ?
N1 C9 1.392(7) . ?
O2 C5 1.170(7) . ?
C2 N2 1.179(7) . ?
N2 C98 1.394(8) . ?
O3 C6 1.149(7) . ?
N3 C3 1.178(7) . ?
N3 C16 1.407(8) . ?
C7 C99 1.408(8) . ?
C7 C38 1.430(9) . ?
C7 C23 1.510(8) . ?
C8 C49 1.384(9) . ?
C8 C16 1.406(8) . ?
C8 C17 1.507(8) . ?
C9 C18 1.401(8) . ?
C9 C37 1.402(8) . ?
C10 C50 1.388(10) . ?
C10 C13 1.412(9) . ?
C10 C59 1.518(10) . ?
C12 C58 1.400(9) . ?
C12 C17 1.412(9) . ?
C12 C48 1.512(10) . ?
C13 C20 1.402(9) . ?
C13 C37 1.488(8) . ?
C14 C22 1.396(8) . ?
C14 C98 1.406(9) . ?
C14 C36 1.504(9) . ?
C15 C43 1.400(9) . ?
C15 C33 1.404(10) . ?
C15 C18 1.497(8) . ?
C16 C23 1.408(8) . ?
C17 C19 1.398(9) . ?
C18 C46 1.389(9) . ?
C19 C40 1.395(9) . ?
C19 C64 1.527(9) . ?
C20 C31 1.391(8) . ?
C20 C26 1.509(8) . ?
C22 C24 1.381(10) . ?
C23 C62 1.396(9) . ?
C24 C56 1.392(11) . ?
C25 C29 1.400(9) . ?
C25 C99 1.410(8) . ?
C27 C99 1.504(8) . ?
C28 C32 1.388(10) . ?
C28 C33 1.394(9) . ?
C29 C47 1.375(10) . ?
C29 C60 1.520(9) . ?
C30 C61 1.383(10) . ?
C30 C37 1.395(9) . ?
C31 C35 1.382(10) . ?
C32 C34 1.373(10) . ?
C32 C72 1.524(9) . ?
C33 C69 1.524(10) . ?
C34 C43 1.402(8) . ?
C35 C50 1.393(11) . ?
C35 C78 1.530(9) . ?
C36 C39 1.407(9) . ?
C36 C52 1.421(9) . ?
C38 C47 1.397(9) . ?
C38 C55 1.507(9) . ?
C39 C54 1.396(9) . ?
C39 C45 1.520(8) . ?
C40 C51 1.389(10) . ?
C41 C57 1.390(10) . ?
C41 C70 1.390(10) . ?
C42 C44 1.397(10) . ?
C42 C57 1.402(9) . ?
C42 C53 1.504(10) . ?
C43 C67 1.525(10) . ?
C44 C68 1.402(11) . ?
C44 C73 1.528(10) . ?
C46 C61 1.398(9) . ?
C49 C65 1.384(9) . ?
C51 C58 1.372(10) . ?
C51 C66 1.509(9) . ?
C52 C71 1.410(11) . ?
C52 C75 1.531(10) . ?
C53 C56 1.388(9) . ?
C53 C98 1.422(9) . ?
C54 C63 1.410(10) . ?
C57 C76 1.530(10) . ?
C62 C65 1.371(9) . ?
C63 C71 1.391(11) . ?
C63 C77 1.493(11) . ?
C68 C70 1.385(10) . ?
C70 C74 1.522(11) . ?

loop_
_platon_squeeze_void_nr
_platon_squeeze_void_average_x
_platon_squeeze_void_average_y
_platon_squeeze_void_average_z
_platon_squeeze_void_volume
_platon_squeeze_void_count_electrons
1 0.000 0.000 0.000 53.6 3.0
2 0.500 0.000 0.500 326.6 91.1
3 0.500 0.497 0.000 326.5 91.4
4 0.700 0.150 0.296 8.4 0.4
5 0.700 0.350 0.796 8.4 0.4
6 0.000 0.500 0.500 53.7 1.7
7 0.300 0.650 0.204 8.4 0.3
8 0.300 0.850 0.704 8.4 0.4
